data_1519843
loop_
_publ_author_name
'Taylor, P. G.'
'Male, Louise'
'Hursthouse, Michael B.'

_publ_section_title
;
 C16H26Cl2N2O3Si2
;
_journal_name_full 'Crystal Structure Report Archive'
_journal_page_first 330
_journal_year 2007
_chemical_formula_moiety 'C16 H26 N2 O3 Si2, Cl2'
_chemical_formula_sum 'C16 H26 Cl2 N2 O3 Si2'
_chemical_formula_weight 421.47
_space_group_IT_number 14
_symmetry_cell_setting monoclinic
_symmetry_space_group_name_Hall '-P 2yn'
_symmetry_space_group_name_H-M 'P 1 21/n 1'
_atom_sites_solution_hydrogens geom
_atom_sites_solution_primary direct
_atom_sites_solution_secondary difmap
_cell_angle_alpha 90.00
_cell_angle_beta 113.221(2)
_cell_angle_gamma 90.00
_cell_formula_units_Z 2
_cell_length_a 7.14930(10)
_cell_length_b 18.6099(6)
_cell_length_c 8.8649(2)
_cell_measurement_reflns_used 11234
_cell_measurement_temperature 120(2)
_cell_measurement_theta_max 27.48
_cell_measurement_theta_min 2.91
_cell_volume 1083.91(5)
_computing_cell_refinement 'DENZO (Otwinowski & Minor, 1997) & COLLECT (Hooft, R.W.W., 1998)'
_computing_data_collection 'COLLECT (Hooft, R.W.W., 1998)'
_computing_data_reduction 'DENZO (Otwinowski & Minor, 1997) & COLLECT (Hooft, R.W.W., 1998)'
_computing_molecular_graphics 'PLATON/PLUTON (Spek, A. L., 1998)'
_computing_publication_material 'WinGX (Farrugia, 1999)'
_computing_structure_refinement 'SHELXL-97 (Sheldrick, 1997)'
_computing_structure_solution
;
Sir2004 (Burla, M.C., Caliandro, R., Camalli, M., Carrozzini, B., 
Cascarano, G., De Caro, L., Giacovazzo, C., Polidori, G. & Spagna, R., 
2004)
;
_diffrn_ambient_temperature 120(2)
_diffrn_detector_area_resol_mean 9.091
_diffrn_measured_fraction_theta_full 0.996
_diffrn_measured_fraction_theta_max 0.996
_diffrn_measurement_device_type 'Bruker-Nonius 95mm CCD camera on \k-goniostat'
_diffrn_measurement_method '\f & \w scans'
_diffrn_radiation_monochromator graphite
_diffrn_radiation_source 'Bruker-Nonius FR591 rotating anode'
_diffrn_radiation_type MoK\a
_diffrn_radiation_wavelength 0.71073
_diffrn_reflns_av_R_equivalents 0.0511
_diffrn_reflns_av_sigmaI/netI 0.0384
_diffrn_reflns_limit_h_max 9
_diffrn_reflns_limit_h_min -9
_diffrn_reflns_limit_k_max 24
_diffrn_reflns_limit_k_min -24
_diffrn_reflns_limit_l_max 11
_diffrn_reflns_limit_l_min -11
_diffrn_reflns_number 16224
_diffrn_reflns_theta_full 27.48
_diffrn_reflns_theta_max 27.48
_diffrn_reflns_theta_min 3.12
_exptl_absorpt_coefficient_mu 0.427
_exptl_absorpt_correction_T_max 0.9748
_exptl_absorpt_correction_T_min 0.9271
_exptl_absorpt_correction_type multi-scan
_exptl_absorpt_process_details 'SADABS V2.10 (Sheldrick, G.M., 2003)'
_exptl_crystal_colour Colourless
_exptl_crystal_density_diffrn 1.291
_exptl_crystal_density_method 'not measured'
_exptl_crystal_description Slab
_exptl_crystal_F_000 444
_exptl_crystal_size_max 0.18
_exptl_crystal_size_mid 0.12
_exptl_crystal_size_min 0.06
_refine_diff_density_max 0.803
_refine_diff_density_min -0.593
_refine_diff_density_rms 0.166
_refine_ls_extinction_coef 0.136(10)
_refine_ls_extinction_expression Fc^*^=kFc[1+0.001xFc^2^\l^3^/sin(2\q)]^-1/4^
_refine_ls_extinction_method SHELXL
_refine_ls_goodness_of_fit_ref 1.279
_refine_ls_hydrogen_treatment constr
_refine_ls_matrix_type full
_refine_ls_number_parameters 122
_refine_ls_number_reflns 2475
_refine_ls_number_restraints 0
_refine_ls_restrained_S_all 1.279
_refine_ls_R_factor_all 0.0499
_refine_ls_R_factor_gt 0.0435
_refine_ls_shift/su_max 0.001
_refine_ls_shift/su_mean 0.000
_refine_ls_structure_factor_coef Fsqd
_refine_ls_weighting_details 'calc w=1/[\s^2^(Fo^2^)+(0.0668P)^2^+0.1955P] where P=(Fo^2^+2Fc^2^)/3'
_refine_ls_weighting_scheme calc
_refine_ls_wR_factor_gt 0.1141
_refine_ls_wR_factor_ref 0.1266
_reflns_number_gt 2253
_reflns_number_total 2475
_reflns_threshold_expression >2sigma(I)
_cod_data_source_file eCrystal-330.cif
_cod_data_source_block 2007src0178
_cod_depositor_comments
;
Citation :
Taylor, P. G. and Male, Louise and Hursthouse, Michael B. (2007) 
University of Southampton, Crystal Structure Report Archive. 
(doi:10.5258/ecrystals/330)

More at:
http://ecrystals.chem.soton.ac.uk/330/

The following automatic conversions were performed:

'_symmetry_cell_setting' value 'Monoclinic' changed to 'monoclinic'
according to the built-in table from CIF Core dictionary named
'cif_core.dic' version 2.4.1 from 2010-06-29.

Automatic conversion script
Id: cif_fix_values 3392 2015-05-12 13:50:21Z andrius 
;
_cod_original_sg_symbol_H-M 'P 2(1)/n'
_cod_database_code 1519843

loop_
_symmetry_equiv_pos_as_xyz
'x, y, z'
'-x+1/2, y+1/2, -z+1/2'
'-x, -y, -z'
'x-1/2, -y-1/2, z-1/2'

loop_
_atom_site_label
_atom_site_type_symbol
_atom_site_fract_x
_atom_site_fract_y
_atom_site_fract_z
_atom_site_U_iso_or_equiv
_atom_site_adp_type
_atom_site_occupancy
_atom_site_symmetry_multiplicity
_atom_site_calc_flag
_atom_site_refinement_flags
_atom_site_disorder_assembly
_atom_site_disorder_group
C1 C 0.3987(3) 0.15862(9) 0.6701(2) 0.0198(4) Uani 1 1 d . . .
C2 C 0.3287(3) 0.17192(9) 0.7944(2) 0.0221(4) Uani 1 1 d . . .
H2 H 0.4220 0.1740 0.9058 0.027 Uiso 1 1 calc R . .
C3 C 0.1247(3) 0.18190(9) 0.7542(2) 0.0256(4) Uani 1 1 d . . .
H3 H 0.0756 0.1907 0.8377 0.031 Uiso 1 1 calc R . .
C4 C -0.0113(3) 0.17901(10) 0.5891(2) 0.0265(4) Uani 1 1 d . . .
H4 H -0.1527 0.1867 0.5598 0.032 Uiso 1 1 calc R . .
C5 C 0.0614(3) 0.16503(9) 0.4716(2) 0.0223(4) Uani 1 1 d . . .
H5 H -0.0304 0.1628 0.3597 0.027 Uiso 1 1 calc R . .
C6 C 0.3369(2) 0.13883(9) 0.38014(19) 0.0203(4) Uani 1 1 d . . .
H6A H 0.4750 0.1593 0.4117 0.024 Uiso 1 1 calc R . .
H6B H 0.2460 0.1633 0.2785 0.024 Uiso 1 1 calc R . .
C7 C 0.0878(3) 0.00171(11) 0.2740(3) 0.0394(5) Uani 1 1 d . . .
H7A H 0.0849 -0.0473 0.2325 0.059 Uiso 1 1 calc R . .
H7B H -0.0093 0.0317 0.1877 0.059 Uiso 1 1 calc R . .
H7C H 0.0507 0.0007 0.3693 0.059 Uiso 1 1 calc R . .
C8 C 0.4379(4) 0.03433(13) 0.1676(3) 0.0446(6) Uani 1 1 d . . .
H8A H 0.5762 0.0539 0.2059 0.067 Uiso 1 1 calc R . .
H8B H 0.3476 0.0624 0.0736 0.067 Uiso 1 1 calc R . .
H8C H 0.4387 -0.0159 0.1345 0.067 Uiso 1 1 calc R . .
N1 N 0.2645(2) 0.15417(7) 0.51223(16) 0.0185(3) Uani 1 1 d . . .
O1 O 0.59082(18) 0.14934(7) 0.69434(14) 0.0253(3) Uani 1 1 d . . .
H1 H 0.6641 0.1544 0.7946 0.038 Uiso 1 1 calc R . .
O2 O 0.5260(15) 0.0047(7) 0.4947(17) 0.0262(14) Uani 0.50 1 d P . .
Si1 Si 0.34594(7) 0.03920(3) 0.33527(5) 0.0217(2) Uani 1 1 d . . .
Cl1 Cl 0.36045(6) 0.32921(2) 0.53133(5) 0.0254(2) Uani 1 1 d . . .

loop_
_atom_site_aniso_label
_atom_site_aniso_U_11
_atom_site_aniso_U_22
_atom_site_aniso_U_33
_atom_site_aniso_U_23
_atom_site_aniso_U_13
_atom_site_aniso_U_12
C1 0.0213(8) 0.0173(8) 0.0185(8) 0.0001(6) 0.0053(7) 0.0000(6)
C2 0.0277(9) 0.0205(9) 0.0173(8) -0.0003(6) 0.0078(7) -0.0014(6)
C3 0.0303(10) 0.0240(9) 0.0267(9) -0.0002(7) 0.0159(8) -0.0018(7)
C4 0.0194(8) 0.0285(10) 0.0317(10) -0.0001(7) 0.0102(8) -0.0005(6)
C5 0.0194(8) 0.0212(8) 0.0221(9) 0.0018(6) 0.0036(7) -0.0007(6)
C6 0.0208(8) 0.0245(9) 0.0136(7) 0.0014(6) 0.0047(6) -0.0001(6)
C7 0.0352(10) 0.0212(10) 0.0601(14) 0.0027(9) 0.0167(10) -0.0006(8)
C8 0.0672(16) 0.0389(12) 0.0415(12) -0.0103(9) 0.0361(12) -0.0051(10)
N1 0.0195(7) 0.0178(7) 0.0169(7) 0.0000(5) 0.0058(5) 0.0000(5)
O1 0.0183(6) 0.0368(7) 0.0164(6) -0.0037(5) 0.0022(5) 0.0033(5)
O2 0.027(5) 0.025(3) 0.0213(17) 0.0018(18) 0.003(3) 0.007(3)
Si1 0.0247(3) 0.0226(3) 0.0149(3) 0.00032(16) 0.0049(2) 0.00521(17)
Cl1 0.0252(3) 0.0286(3) 0.0164(3) 0.00148(14) 0.00188(19) -0.00447(15)

loop_
_atom_type_symbol
_atom_type_description
_atom_type_scat_dispersion_real
_atom_type_scat_dispersion_imag
_atom_type_scat_source
C C 0.0033 0.0016 'International Tables Vol C Tables 4.2.6.8 and 6.1.1.4'
H H 0.0000 0.0000 'International Tables Vol C Tables 4.2.6.8 and 6.1.1.4'
N N 0.0061 0.0033 'International Tables Vol C Tables 4.2.6.8 and 6.1.1.4'
O O 0.0106 0.0060 'International Tables Vol C Tables 4.2.6.8 and 6.1.1.4'
Si Si 0.0817 0.0704 'International Tables Vol C Tables 4.2.6.8 and 6.1.1.4'
Cl Cl 0.1484 0.1585 'International Tables Vol C Tables 4.2.6.8 and 6.1.1.4'

loop_
_geom_angle_atom_site_label_1
_geom_angle_atom_site_label_2
_geom_angle_atom_site_label_3
_geom_angle
_geom_angle_site_symmetry_1
_geom_angle_site_symmetry_3
O1 C1 N1 115.46(15) . .
O1 C1 C2 124.69(15) . .
N1 C1 C2 119.85(15) . .
C3 C2 C1 119.55(16) . .
C3 C2 H2 120.2 . .
C1 C2 H2 120.2 . .
C2 C3 C4 119.65(17) . .
C2 C3 H3 120.2 . .
C4 C3 H3 120.2 . .
C5 C4 C3 119.32(16) . .
C5 C4 H4 120.3 . .
C3 C4 H4 120.3 . .
C4 C5 N1 120.88(16) . .
C4 C5 H5 119.6 . .
N1 C5 H5 119.6 . .
N1 C6 Si1 113.82(11) . .
N1 C6 H6A 108.8 . .
Si1 C6 H6A 108.8 . .
N1 C6 H6B 108.8 . .
Si1 C6 H6B 108.8 . .
H6A C6 H6B 107.7 . .
Si1 C7 H7A 109.5 . .
Si1 C7 H7B 109.5 . .
H7A C7 H7B 109.5 . .
Si1 C7 H7C 109.5 . .
H7A C7 H7C 109.5 . .
H7B C7 H7C 109.5 . .
Si1 C8 H8A 109.5 . .
Si1 C8 H8B 109.5 . .
H8A C8 H8B 109.5 . .
Si1 C8 H8C 109.5 . .
H8A C8 H8C 109.5 . .
H8B C8 H8C 109.5 . .
C1 N1 C5 120.70(15) . .
C1 N1 C6 120.22(14) . .
C5 N1 C6 119.06(13) . .
C1 O1 H1 109.5 . .
Si1 O2 Si1 164.0(4) . 3_656
O2 Si1 C7 117.7(3) . .
O2 Si1 C7 102.3(3) 3_656 .
O2 Si1 C8 105.6(4) . .
O2 Si1 C8 117.9(4) 3_656 .
C7 Si1 C8 112.13(11) . .
O2 Si1 C6 106.5(5) . .
O2 Si1 C6 110.2(5) 3_656 .
C7 Si1 C6 108.54(9) . .
C8 Si1 C6 105.53(9) . .

loop_
_geom_bond_atom_site_label_1
_geom_bond_atom_site_label_2
_geom_bond_distance
_geom_bond_site_symmetry_2
C1 O1 1.315(2) .
C1 N1 1.352(2) .
C1 C2 1.400(2) .
C2 C3 1.371(3) .
C2 H2 0.9500 .
C3 C4 1.403(3) .
C3 H3 0.9500 .
C4 C5 1.361(3) .
C4 H4 0.9500 .
C5 N1 1.367(2) .
C5 H5 0.9500 .
C6 N1 1.483(2) .
C6 Si1 1.9027(18) .
C6 H6A 0.9900 .
C6 H6B 0.9900 .
C7 Si1 1.843(2) .
C7 H7A 0.9800 .
C7 H7B 0.9800 .
C7 H7C 0.9800 .
C8 Si1 1.850(2) .
C8 H8A 0.9800 .
C8 H8B 0.9800 .
C8 H8C 0.9800 .
O1 H1 0.8400 .
O2 Si1 1.622(14) .
O2 Si1 1.640(14) 3_656
Si1 O2 1.640(14) 3_656

loop_
_geom_hbond_atom_site_label_D
_geom_hbond_atom_site_label_H
_geom_hbond_atom_site_label_A
_geom_hbond_distance_DH
_geom_hbond_distance_HA
_geom_hbond_distance_DA
_geom_hbond_angle_DHA
_geom_hbond_site_symmetry_A
O1 H1 Cl1 0.84 2.04 2.8738(12) 174.9 4_666
